data_7159029
loop_
_publ_author_name
'Wei, Guangming'
'Zhang, Jiajun'
'Wang, Haoyuan'
'Chen, Zhengkai'
'Wu, Xiao-Feng'

_publ_section_title
;
 Radical selenylative cyclization of trifluoromethyl propargyl imines for
 the synthesis of trifluoromethyl- and seleno-azaspiro[4,5]-tetraenones
 and quinolines.
;
_journal_issue 2
_journal_name_full 'Organic &amp; biomolecular chemistry'
_journal_page_first 284
_journal_page_last 288
_journal_paper_doi 10.1039/d2ob02033e
_journal_volume 21
_journal_year 2023
_chemical_formula_sum 'C23 H16 F3 N O0 Se'
_chemical_formula_weight 442.33
_space_group_crystal_system monoclinic
_space_group_IT_number 4
_space_group_name_Hall 'P 2yb'
_space_group_name_H-M_alt 'P 1 21 1'
_atom_sites_solution_hydrogens geom
_audit_creation_method SHELXL-2016/6
_audit_update_record
;
2022-07-21 deposited with the CCDC.	2022-12-08 downloaded from the CCDC.
;
_cell_angle_alpha 90
_cell_angle_beta 97.483(4)
_cell_angle_gamma 90
_cell_formula_units_Z 2
_cell_length_a 5.759(2)
_cell_length_b 16.083(6)
_cell_length_c 10.639(4)
_cell_measurement_reflns_used 1993
_cell_measurement_temperature 296(2)
_cell_measurement_theta_max 21.79
_cell_measurement_theta_min 2.31
_cell_volume 977.0(6)
_computing_structure_refinement 'SHELXL-2016/6 (Sheldrick, 2016)'
_diffrn_ambient_temperature 296(2)
_diffrn_measured_fraction_theta_full 0.999
_diffrn_measured_fraction_theta_max 0.996
_diffrn_measurement_device_type 'Bruker APEX-II CCD'
_diffrn_measurement_method '\f and \w scans'
_diffrn_radiation_type MoK\a
_diffrn_radiation_wavelength 0.71073
_diffrn_reflns_av_unetI/netI 0.0890
_diffrn_reflns_Laue_measured_fraction_full 0.999
_diffrn_reflns_Laue_measured_fraction_max 0.996
_diffrn_reflns_limit_h_max 7
_diffrn_reflns_limit_h_min -7
_diffrn_reflns_limit_k_max 20
_diffrn_reflns_limit_k_min -20
_diffrn_reflns_limit_l_max 13
_diffrn_reflns_limit_l_min -2
_diffrn_reflns_number 3837
_diffrn_reflns_point_group_measured_fraction_full 0.938
_diffrn_reflns_point_group_measured_fraction_max 0.919
_diffrn_reflns_theta_full 25.242
_diffrn_reflns_theta_max 27.609
_diffrn_reflns_theta_min 1.931
_exptl_absorpt_coefficient_mu 1.956
_exptl_crystal_colour colourless
_exptl_crystal_density_diffrn 1.503
_exptl_crystal_description block
_exptl_crystal_F_000 444
_exptl_crystal_size_max 0.190
_exptl_crystal_size_mid 0.180
_exptl_crystal_size_min 0.160
_refine_diff_density_max 0.975
_refine_diff_density_min -0.314
_refine_diff_density_rms 0.064
_refine_ls_abs_structure_details
;
 Flack x determined using 1001 quotients [(I+)-(I-)]/[(I+)+(I-)]
 (Parsons, Flack and Wagner, Acta Cryst. B69 (2013) 249-259).
;
_refine_ls_abs_structure_Flack 0.012(13)
_refine_ls_extinction_method none
_refine_ls_goodness_of_fit_ref 0.978
_refine_ls_hydrogen_treatment constr
_refine_ls_matrix_type full
_refine_ls_number_parameters 255
_refine_ls_number_reflns 3837
_refine_ls_number_restraints 1
_refine_ls_restrained_S_all 0.978
_refine_ls_R_factor_all 0.0612
_refine_ls_R_factor_gt 0.0456
_refine_ls_shift/su_max 0.001
_refine_ls_shift/su_mean 0.000
_refine_ls_structure_factor_coef Fsqd
_refine_ls_weighting_details 'w=1/[\s^2^(Fo^2^)+(0.0600P)^2^] where P=(Fo^2^+2Fc^2^)/3'
_refine_ls_weighting_scheme calc
_refine_ls_wR_factor_gt 0.1106
_refine_ls_wR_factor_ref 0.1290
_reflns_Friedel_coverage 0.782
_reflns_Friedel_fraction_full 0.872
_reflns_Friedel_fraction_max 0.837
_reflns_number_gt 3067
_reflns_number_total 3837
_reflns_threshold_expression 'I > 2\s(I)'
_cod_data_source_file d2ob02033e2.cif
_cod_data_source_block 3b_0m_b_tw
_cod_depositor_comments 'Adding full bibliography for 7159029.cif.'
_cod_original_cell_volume 977.1(6)
_cod_original_sg_symbol_H-M 'P 21'
_cod_database_code 7159029
_shelx_shelxl_version_number 2016/6
_shelx_space_group_comment
;
The symmetry employed for this shelxl refinement is uniquely defined
by the following loop, which should always be used as a source of
symmetry information in preference to the above space-group names.
They are only intended as comments.
;
_shelx_estimated_absorpt_t_min 0.708
_shelx_estimated_absorpt_t_max 0.745

loop_
_space_group_symop_operation_xyz
'x, y, z'
'-x, y+1/2, -z'

loop_
_atom_site_label
_atom_site_type_symbol
_atom_site_fract_x
_atom_site_fract_y
_atom_site_fract_z
_atom_site_U_iso_or_equiv
_atom_site_adp_type
_atom_site_occupancy
_atom_site_site_symmetry_order
_atom_site_calc_flag
_atom_site_refinement_flags_posn
_atom_site_refinement_flags_adp
_atom_site_refinement_flags_occupancy
_atom_site_disorder_assembly
_atom_site_disorder_group
Se1 Se 0.04429(11) 0.57906(6) 0.58768(6) 0.0446(2) Uani 1 1 d . . . . .
F1 F 0.2664(11) 0.7225(3) 0.7789(5) 0.0715(15) Uani 1 1 d . . . . .
F2 F -0.0007(11) 0.6538(4) 0.8508(6) 0.0793(17) Uani 1 1 d . . . . .
F3 F 0.3056(13) 0.6904(4) 0.9736(5) 0.090(2) Uani 1 1 d . . . . .
N1 N 0.5136(12) 0.5581(4) 0.9198(5) 0.050(2) Uani 1 1 d . . . . .
C1 C 0.2940(12) 0.5376(4) 0.7123(6) 0.0360(14) Uani 1 1 d . . . . .
C2 C 0.3507(11) 0.5814(7) 0.8289(5) 0.0422(13) Uani 1 1 d . . . . .
C3 C 0.6364(14) 0.4886(5) 0.9017(7) 0.0474(18) Uani 1 1 d . . . . .
C4 C 0.6006(13) 0.4409(5) 0.7879(6) 0.0396(15) Uani 1 1 d . . . . .
C5 C 0.4194(11) 0.4677(4) 0.6914(6) 0.0330(14) Uani 1 1 d . . . . .
C6 C 0.3762(11) 0.4188(4) 0.5714(6) 0.0353(14) Uani 1 1 d . . . . .
C7 C 0.1729(13) 0.3717(5) 0.5460(7) 0.0456(17) Uani 1 1 d . . . . .
H7 H 0.066097 0.370798 0.604494 0.055 Uiso 1 1 calc R U . . .
C8 C 0.1268(15) 0.3258(5) 0.4343(8) 0.055(2) Uani 1 1 d . . . . .
H8 H -0.010723 0.295155 0.417635 0.066 Uiso 1 1 calc R U . . .
C9 C 0.2868(17) 0.3264(6) 0.3493(8) 0.059(2) Uani 1 1 d . . . . .
H9 H 0.257658 0.295862 0.274750 0.071 Uiso 1 1 calc R U . . .
C10 C 0.4935(16) 0.3727(6) 0.3741(8) 0.055(2) Uani 1 1 d . . . . .
H10 H 0.603687 0.372224 0.317474 0.066 Uiso 1 1 calc R U . . .
C11 C 0.5311(13) 0.4193(5) 0.4844(7) 0.0434(17) Uani 1 1 d . . . . .
H11 H 0.665413 0.451824 0.499600 0.052 Uiso 1 1 calc R U . . .
C12 C 0.7430(13) 0.3698(5) 0.7777(7) 0.0419(16) Uani 1 1 d . . . . .
H12 H 0.717015 0.337331 0.704897 0.050 Uiso 1 1 calc R U . . .
C13 C 0.9157(15) 0.3477(6) 0.8708(8) 0.0508(19) Uani 1 1 d . . . . .
C14 C 0.9510(17) 0.3973(6) 0.9825(8) 0.066(3) Uani 1 1 d . . . . .
H14 H 1.069773 0.383230 1.046723 0.079 Uiso 1 1 calc R U . . .
C15 C 0.8160(18) 0.4643(6) 0.9972(8) 0.068(3) Uani 1 1 d . . . . .
H15 H 0.842158 0.494882 1.071840 0.081 Uiso 1 1 calc R U . . .
C16 C 1.0741(18) 0.2757(6) 0.8572(9) 0.063(2) Uani 1 1 d . . . . .
H16A H 1.220802 0.295617 0.835346 0.095 Uiso 1 1 calc R U . . .
H16B H 1.002834 0.239394 0.791672 0.095 Uiso 1 1 calc R U . . .
H16C H 1.100634 0.245833 0.935907 0.095 Uiso 1 1 calc R U . . .
C17 C 0.2268(13) 0.5968(4) 0.4496(6) 0.0396(18) Uani 1 1 d . . . . .
C18 C 0.1594(15) 0.5587(5) 0.3336(7) 0.054(2) Uani 1 1 d . . . . .
H18 H 0.028818 0.524146 0.322710 0.064 Uiso 1 1 calc R U . . .
C19 C 0.2862(17) 0.5722(9) 0.2354(7) 0.068(2) Uani 1 1 d . . . . .
H19 H 0.237590 0.548205 0.156828 0.081 Uiso 1 1 calc R U . . .
C20 C 0.4858(18) 0.6210(6) 0.2511(8) 0.060(2) Uani 1 1 d . . . . .
H20 H 0.573946 0.628281 0.184706 0.072 Uiso 1 1 calc R U . . .
C21 C 0.5524(16) 0.6588(6) 0.3673(9) 0.057(2) Uani 1 1 d . . . . .
H21 H 0.685516 0.692073 0.378895 0.069 Uiso 1 1 calc R U . . .
C22 C 0.4217(15) 0.6471(6) 0.4657(8) 0.052(2) Uani 1 1 d . . . . .
H22 H 0.465506 0.673265 0.543058 0.063 Uiso 1 1 calc R U . . .
C23 C 0.2337(18) 0.6612(6) 0.8587(7) 0.055(2) Uani 1 1 d . . . . .

loop_
_atom_site_aniso_label
_atom_site_aniso_U_11
_atom_site_aniso_U_22
_atom_site_aniso_U_33
_atom_site_aniso_U_23
_atom_site_aniso_U_13
_atom_site_aniso_U_12
Se1 0.0373(3) 0.0520(4) 0.0432(3) 0.0027(4) 0.0000(2) 0.0056(5)
F1 0.105(5) 0.042(3) 0.067(3) 0.009(2) 0.010(3) 0.008(3)
F2 0.079(4) 0.078(4) 0.087(4) 0.004(3) 0.036(3) 0.021(3)
F3 0.143(6) 0.076(4) 0.047(3) -0.016(3) -0.006(3) 0.044(4)
N1 0.065(4) 0.052(6) 0.034(3) -0.003(3) 0.003(3) 0.009(3)
C1 0.031(3) 0.041(3) 0.036(3) 0.004(3) 0.005(3) -0.002(3)
C2 0.052(3) 0.048(3) 0.028(2) 0.002(5) 0.007(2) 0.005(5)
C3 0.054(5) 0.054(5) 0.034(4) 0.004(3) 0.001(3) 0.006(4)
C4 0.040(4) 0.047(4) 0.034(3) 0.005(3) 0.012(3) 0.001(3)
C5 0.033(3) 0.036(3) 0.031(3) 0.001(3) 0.009(3) -0.004(3)
C6 0.035(3) 0.036(3) 0.034(3) 0.001(3) 0.000(3) 0.002(3)
C7 0.040(4) 0.044(4) 0.052(4) -0.001(4) 0.002(3) -0.002(3)
C8 0.049(5) 0.052(5) 0.059(5) -0.006(4) -0.011(4) -0.007(4)
C9 0.072(6) 0.054(5) 0.045(4) -0.017(4) -0.018(4) 0.018(4)
C10 0.059(5) 0.065(5) 0.041(4) -0.007(4) 0.008(4) 0.005(4)
C11 0.035(4) 0.053(4) 0.043(4) -0.004(3) 0.006(3) -0.005(3)
C12 0.046(4) 0.045(4) 0.035(3) 0.006(3) 0.006(3) 0.004(3)
C13 0.051(5) 0.060(5) 0.043(4) 0.018(4) 0.011(3) 0.003(4)
C14 0.066(6) 0.082(7) 0.046(5) 0.006(4) -0.013(4) 0.028(5)
C15 0.081(7) 0.078(7) 0.037(4) -0.006(4) -0.015(4) 0.013(5)
C16 0.066(6) 0.067(6) 0.058(5) 0.021(4) 0.012(4) 0.019(5)
C17 0.042(3) 0.036(5) 0.038(3) 0.005(3) -0.004(3) 0.005(3)
C18 0.054(4) 0.057(7) 0.046(4) -0.003(4) -0.009(3) -0.007(3)
C19 0.092(6) 0.076(6) 0.034(3) 0.002(6) -0.001(4) -0.015(7)
C20 0.068(6) 0.073(6) 0.040(4) 0.006(4) 0.008(4) 0.000(5)
C21 0.055(5) 0.058(5) 0.059(5) 0.008(4) 0.008(4) -0.011(4)
C22 0.064(5) 0.053(5) 0.038(4) -0.003(4) -0.003(4) -0.012(4)
C23 0.076(6) 0.058(5) 0.032(4) -0.002(4) 0.006(4) 0.012(4)

loop_
_atom_type_symbol
_atom_type_description
_atom_type_scat_dispersion_real
_atom_type_scat_dispersion_imag
_atom_type_scat_source
C C 0.0033 0.0016 'International Tables Vol C Tables 4.2.6.8 and 6.1.1.4'
N N 0.0061 0.0033 'International Tables Vol C Tables 4.2.6.8 and 6.1.1.4'
O O 0.0106 0.0060 'International Tables Vol C Tables 4.2.6.8 and 6.1.1.4'
Se Se -0.0929 2.2259 'International Tables Vol C Tables 4.2.6.8 and 6.1.1.4'
H H 0.0000 0.0000 'International Tables Vol C Tables 4.2.6.8 and 6.1.1.4'
F F 0.0171 0.0103 'International Tables Vol C Tables 4.2.6.8 and 6.1.1.4'

loop_
_geom_angle_atom_site_label_1
_geom_angle_atom_site_label_2
_geom_angle_atom_site_label_3
_geom_angle
_geom_angle_site_symmetry_1
_geom_angle_site_symmetry_3
_geom_angle_publ_flag
C17 Se1 C1 98.1(3) . . ?
C2 N1 C3 118.0(7) . . ?
C5 C1 C2 118.7(7) . . ?
C5 C1 Se1 122.0(5) . . ?
C2 C1 Se1 119.3(6) . . ?
N1 C2 C1 124.1(9) . . ?
N1 C2 C23 112.7(7) . . ?
C1 C2 C23 123.2(6) . . ?
N1 C3 C15 118.5(7) . . ?
N1 C3 C4 123.1(6) . . ?
C15 C3 C4 118.3(8) . . ?
C12 C4 C3 118.5(7) . . ?
C12 C4 C5 124.2(7) . . ?
C3 C4 C5 117.3(6) . . ?
C1 C5 C4 118.8(6) . . ?
C1 C5 C6 122.6(6) . . ?
C4 C5 C6 118.6(6) . . ?
C11 C6 C7 118.6(7) . . ?
C11 C6 C5 121.7(6) . . ?
C7 C6 C5 119.7(6) . . ?
C6 C7 C8 121.0(8) . . ?
C6 C7 H7 119.5 . . ?
C8 C7 H7 119.5 . . ?
C9 C8 C7 119.2(7) . . ?
C9 C8 H8 120.4 . . ?
C7 C8 H8 120.4 . . ?
C8 C9 C10 120.5(7) . . ?
C8 C9 H9 119.7 . . ?
C10 C9 H9 119.7 . . ?
C11 C10 C9 118.8(8) . . ?
C11 C10 H10 120.6 . . ?
C9 C10 H10 120.6 . . ?
C6 C11 C10 121.8(7) . . ?
C6 C11 H11 119.1 . . ?
C10 C11 H11 119.1 . . ?
C13 C12 C4 122.1(7) . . ?
C13 C12 H12 118.9 . . ?
C4 C12 H12 118.9 . . ?
C12 C13 C14 118.3(8) . . ?
C12 C13 C16 122.1(8) . . ?
C14 C13 C16 119.6(8) . . ?
C15 C14 C13 121.5(8) . . ?
C15 C14 H14 119.2 . . ?
C13 C14 H14 119.2 . . ?
C14 C15 C3 121.2(8) . . ?
C14 C15 H15 119.4 . . ?
C3 C15 H15 119.4 . . ?
C13 C16 H16A 109.5 . . ?
C13 C16 H16B 109.5 . . ?
H16A C16 H16B 109.5 . . ?
C13 C16 H16C 109.5 . . ?
H16A C16 H16C 109.5 . . ?
H16B C16 H16C 109.5 . . ?
C22 C17 C18 119.9(7) . . ?
C22 C17 Se1 120.5(6) . . ?
C18 C17 Se1 119.6(6) . . ?
C19 C18 C17 119.6(8) . . ?
C19 C18 H18 120.2 . . ?
C17 C18 H18 120.2 . . ?
C18 C19 C20 121.0(8) . . ?
C18 C19 H19 119.5 . . ?
C20 C19 H19 119.5 . . ?
C21 C20 C19 119.1(8) . . ?
C21 C20 H20 120.5 . . ?
C19 C20 H20 120.5 . . ?
C22 C21 C20 120.1(8) . . ?
C22 C21 H21 119.9 . . ?
C20 C21 H21 119.9 . . ?
C17 C22 C21 120.2(8) . . ?
C17 C22 H22 119.9 . . ?
C21 C22 H22 119.9 . . ?
F3 C23 F1 105.8(8) . . ?
F3 C23 F2 106.2(8) . . ?
F1 C23 F2 104.4(7) . . ?
F3 C23 C2 113.8(7) . . ?
F1 C23 C2 113.2(7) . . ?
F2 C23 C2 112.7(8) . . ?

loop_
_geom_bond_atom_site_label_1
_geom_bond_atom_site_label_2
_geom_bond_distance
_geom_bond_site_symmetry_2
_geom_bond_publ_flag
Se1 C17 1.935(7) . ?
Se1 C1 1.943(7) . ?
F1 C23 1.332(10) . ?
F2 C23 1.347(11) . ?
F3 C23 1.324(9) . ?
N1 C2 1.311(9) . ?
N1 C3 1.350(10) . ?
C1 C5 1.370(10) . ?
C1 C2 1.427(10) . ?
C2 C23 1.502(13) . ?
C3 C15 1.408(11) . ?
C3 C4 1.426(10) . ?
C4 C12 1.420(11) . ?
C4 C5 1.432(10) . ?
C5 C6 1.493(9) . ?
C6 C11 1.367(10) . ?
C6 C7 1.392(10) . ?
C7 C8 1.395(11) . ?
C7 H7 0.9300 . ?
C8 C9 1.373(13) . ?
C8 H8 0.9300 . ?
C9 C10 1.400(13) . ?
C9 H9 0.9300 . ?
C10 C11 1.385(11) . ?
C10 H10 0.9300 . ?
C11 H11 0.9300 . ?
C12 C13 1.357(11) . ?
C12 H12 0.9300 . ?
C13 C14 1.423(14) . ?
C13 C16 1.492(12) . ?
C14 C15 1.349(13) . ?
C14 H14 0.9300 . ?
C15 H15 0.9300 . ?
C16 H16A 0.9600 . ?
C16 H16B 0.9600 . ?
C16 H16C 0.9600 . ?
C17 C22 1.376(11) . ?
C17 C18 1.388(10) . ?
C18 C19 1.368(12) . ?
C18 H18 0.9300 . ?
C19 C20 1.384(14) . ?
C19 H19 0.9300 . ?
C20 C21 1.386(12) . ?
C20 H20 0.9300 . ?
C21 C22 1.380(13) . ?
C21 H21 0.9300 . ?
C22 H22 0.9300 . ?
